data_7012618
loop_
_publ_author_name
'Alireza Haghiri Ilkhechi'
'ShengLi Guo'
'Michael Bolte'
'Matthias Wagner'

_publ_section_title
;
 Cymantrene-based tris(1-pyrazolyl)borates: synthesis and structural
 characterization of di- and trimetallic complexes
;
_journal_issue 11
_journal_name_full 'Dalton Trans.'
_journal_page_first 2303
_journal_page_last 2307
_journal_paper_doi 10.1039/b212356h
_journal_year 2003
_chemical_formula_sum 'C34 H26 B2 Mn2 N12 O6 Zn'
_chemical_formula_weight 895.54
_chemical_name_systematic
;
?
;
_space_group_IT_number 2
_symmetry_cell_setting triclinic
_symmetry_space_group_name_Hall '-P 1'
_symmetry_space_group_name_H-M 'P -1'
_atom_sites_solution_hydrogens geom
_atom_sites_solution_primary direct
_atom_sites_solution_secondary difmap
_audit_creation_method SHELXL-97
_cell_angle_alpha 98.556(6)
_cell_angle_beta 96.647(6)
_cell_angle_gamma 92.171(6)
_cell_formula_units_Z 1
_cell_length_a 8.5125(6)
_cell_length_b 8.6745(6)
_cell_length_c 12.3157(9)
_cell_measurement_reflns_used 55242
_cell_measurement_temperature 100(2)
_cell_measurement_theta_max 32.1
_cell_measurement_theta_min 1.7
_cell_volume 891.84(11)
_computing_cell_refinement 'X-Area (Stoe & Cie, 2001)'
_computing_data_collection 'X-Area (Stoe & Cie, 2001)'
_computing_data_reduction 'X-Area (Stoe & Cie, 2001)'
_computing_molecular_graphics 'XP in SHELXTL-Plus (Sheldrick, 1991)'
_computing_structure_refinement 'SHELXL97 (Sheldrick, 1997) '
_computing_structure_solution 'SHELXS97 (Sheldrick, 1990) '
_diffrn_ambient_temperature 100(2)
_diffrn_measured_fraction_theta_full 0.986
_diffrn_measured_fraction_theta_max 0.986
_diffrn_measurement_device_type 'STOE IPDS II two-circle-diffractometer'
_diffrn_measurement_method \w
_diffrn_radiation_monochromator graphite
_diffrn_radiation_source 'fine-focus sealed tube'
_diffrn_radiation_type MoK\a
_diffrn_radiation_wavelength 0.71073
_diffrn_reflns_av_R_equivalents 0.0597
_diffrn_reflns_av_sigmaI/netI 0.0296
_diffrn_reflns_limit_h_max 12
_diffrn_reflns_limit_h_min -12
_diffrn_reflns_limit_k_max 12
_diffrn_reflns_limit_k_min -12
_diffrn_reflns_limit_l_max 18
_diffrn_reflns_limit_l_min -18
_diffrn_reflns_number 35033
_diffrn_reflns_theta_full 32.16
_diffrn_reflns_theta_max 32.16
_diffrn_reflns_theta_min 1.68
_diffrn_standards_decay_% 0
_diffrn_standards_interval_time 0
_diffrn_standards_number 0
_exptl_absorpt_coefficient_mu 1.430
_exptl_absorpt_correction_T_max 0.8035
_exptl_absorpt_correction_T_min 0.5235
_exptl_absorpt_correction_type empirical
_exptl_absorpt_process_details 'MULABS (Spek, 1990; Blessing, 1995)'
_exptl_crystal_colour red
_exptl_crystal_density_diffrn 1.667
_exptl_crystal_density_method 'not measured'
_exptl_crystal_description plate
_exptl_crystal_F_000 452
_exptl_crystal_size_max 0.52
_exptl_crystal_size_mid 0.34
_exptl_crystal_size_min 0.16
_refine_diff_density_max 0.563
_refine_diff_density_min -1.965
_refine_diff_density_rms 0.110
_refine_ls_extinction_method none
_refine_ls_goodness_of_fit_ref 1.068
_refine_ls_hydrogen_treatment mixed
_refine_ls_matrix_type full
_refine_ls_number_parameters 259
_refine_ls_number_reflns 6175
_refine_ls_number_restraints 0
_refine_ls_restrained_S_all 1.068
_refine_ls_R_factor_all 0.0555
_refine_ls_R_factor_gt 0.0498
_refine_ls_shift/su_max 0.000
_refine_ls_shift/su_mean 0.000
_refine_ls_structure_factor_coef Fsqd
_refine_ls_weighting_details 'calc w=1/[\s^2^(Fo^2^)+(0.1127P)^2^+0.1561P] where P=(Fo^2^+2Fc^2^)/3'
_refine_ls_weighting_scheme calc
_refine_ls_wR_factor_gt 0.1551
_refine_ls_wR_factor_ref 0.1598
_reflns_number_gt 5233
_reflns_number_total 6175
_reflns_threshold_expression I>2\s(I)
_cod_data_source_file b212356h.txt
_cod_data_source_block wa106
_cod_depositor_comments
;
The following automatic conversions were performed:
'_symmetry_cell_setting' value 'Triclinic' changed to 'triclinic'
according to '/home/saulius/struct/CIF-dictionaries/cif_core.dic'
dictionary named 'cif_core.dic' version 2.4.1 from
2010-06-29.

'_exptl_absorpt_correction_type' value 'Empirical' changed to
'empirical' according to
'/home/saulius/struct/CIF-dictionaries/cif_core.dic' dictionary named
'cif_core.dic' version 2.4.1 from 2010-06-29.

Automatic conversion script
Id: cif_fix_enum 1527 2010-12-29 10:47:43Z saulius 
;
_cod_original_sg_symbol_H-M P-1
_cod_database_code 7012618

loop_
_symmetry_equiv_pos_as_xyz
'x, y, z'
'-x, -y, -z'

loop_
_atom_site_label
_atom_site_type_symbol
_atom_site_fract_x
_atom_site_fract_y
_atom_site_fract_z
_atom_site_U_iso_or_equiv
_atom_site_adp_type
_atom_site_occupancy
_atom_site_symmetry_multiplicity
_atom_site_calc_flag
_atom_site_refinement_flags
_atom_site_disorder_assembly
_atom_site_disorder_group
Zn1 Zn 0.5000 0.5000 0.0000 0.03226(10) Uani 1 2 d S . .
Mn1 Mn 0.22098(4) 0.21652(4) 0.40274(2) 0.03262(10) Uani 1 1 d . . .
C1 C 0.1801(3) 0.3515(3) 0.52060(19) 0.0431(5) Uani 1 1 d . . .
O1 O 0.1511(3) 0.4360(3) 0.59550(17) 0.0586(5) Uani 1 1 d . . .
C2 C 0.2634(3) 0.0700(3) 0.48981(19) 0.0403(4) Uani 1 1 d . . .
O2 O 0.2884(3) -0.0230(2) 0.54584(18) 0.0552(5) Uani 1 1 d . . .
C3 C 0.4260(3) 0.2868(3) 0.41976(17) 0.0364(4) Uani 1 1 d . . .
O3 O 0.5563(2) 0.3335(2) 0.42902(14) 0.0436(4) Uani 1 1 d . . .
C11 C 0.1982(2) 0.2497(2) 0.23133(15) 0.0307(3) Uani 1 1 d . . .
C12 C 0.1791(3) 0.0859(2) 0.23826(17) 0.0357(4) Uani 1 1 d . . .
H12 H 0.2439 0.0072 0.2089 0.043 Uiso 1 1 calc R . .
C13 C 0.0467(3) 0.0612(3) 0.29665(19) 0.0402(4) Uani 1 1 d . . .
H13 H 0.0099 -0.0362 0.3137 0.048 Uiso 1 1 calc R . .
C14 C -0.0198(3) 0.2065(3) 0.32464(19) 0.0396(4) Uani 1 1 d . . .
H14 H -0.1096 0.2243 0.3630 0.047 Uiso 1 1 calc R . .
C15 C 0.0730(2) 0.3218(3) 0.28446(17) 0.0351(4) Uani 1 1 d . . .
H15 H 0.0542 0.4300 0.2919 0.042 Uiso 1 1 calc R . .
B1 B 0.3107(2) 0.3343(2) 0.15948(16) 0.0281(3) Uani 1 1 d . . .
N21 N 0.21273(19) 0.33921(19) 0.04432(13) 0.0288(3) Uani 1 1 d . . .
N22 N 0.2755(2) 0.4154(2) -0.03202(14) 0.0307(3) Uani 1 1 d . . .
C23 C 0.1662(3) 0.4018(2) -0.12006(16) 0.0347(4) Uani 1 1 d . . .
H23 H 0.1783 0.4442 -0.1856 0.042 Uiso 1 1 calc R . .
C24 C 0.0308(3) 0.3162(3) -0.10252(18) 0.0381(4) Uani 1 1 d . . .
H24 H -0.0639 0.2895 -0.1518 0.046 Uiso 1 1 calc R . .
C25 C 0.0664(2) 0.2796(3) 0.00276(17) 0.0351(4) Uani 1 1 d . . .
H25 H -0.0016 0.2216 0.0397 0.042 Uiso 1 1 calc R . .
N31 N 0.46441(19) 0.25040(19) 0.13579(13) 0.0287(3) Uani 1 1 d . . .
N32 N 0.5485(2) 0.3017(2) 0.05874(14) 0.0321(3) Uani 1 1 d . . .
C33 C 0.6677(2) 0.2074(3) 0.04693(17) 0.0356(4) Uani 1 1 d . . .
H33 H 0.7439 0.2152 -0.0029 0.043 Uiso 1 1 calc R . .
C34 C 0.6655(3) 0.0959(2) 0.1177(2) 0.0373(4) Uani 1 1 d . . .
H34 H 0.7371 0.0160 0.1259 0.045 Uiso 1 1 calc R . .
C35 C 0.5351(2) 0.1282(2) 0.17312(18) 0.0333(4) Uani 1 1 d . . .
H35 H 0.5010 0.0734 0.2283 0.040 Uiso 1 1 calc R . .
N41 N 0.3638(2) 0.50747(19) 0.21009(13) 0.0294(3) Uani 1 1 d . . .
N42 N 0.4523(2) 0.58975(19) 0.14997(14) 0.0314(3) Uani 1 1 d . . .
C43 C 0.4881(3) 0.7306(2) 0.20931(18) 0.0365(4) Uani 1 1 d . . .
H43 H 0.5495 0.8114 0.1871 0.044 Uiso 1 1 calc R . .
C44 C 0.4221(3) 0.7428(2) 0.30919(18) 0.0381(4) Uani 1 1 d . . .
H44 H 0.4287 0.8306 0.3660 0.046 Uiso 1 1 calc R . .
C45 C 0.3454(3) 0.5988(2) 0.30663(16) 0.0342(4) Uani 1 1 d . . .
H45 H 0.2891 0.5688 0.3631 0.041 Uiso 1 1 calc R . .

loop_
_atom_site_aniso_label
_atom_site_aniso_U_11
_atom_site_aniso_U_22
_atom_site_aniso_U_33
_atom_site_aniso_U_23
_atom_site_aniso_U_13
_atom_site_aniso_U_12
Zn1 0.03319(17) 0.03211(17) 0.03308(17) 0.00800(12) 0.00689(12) 0.00187(12)
Mn1 0.03647(17) 0.03350(16) 0.03012(15) 0.00837(11) 0.00794(11) 0.00523(11)
C1 0.0485(12) 0.0453(11) 0.0369(10) 0.0065(8) 0.0083(9) 0.0124(9)
O1 0.0675(13) 0.0670(13) 0.0413(9) 0.0001(9) 0.0114(9) 0.0218(10)
C2 0.0461(11) 0.0393(10) 0.0398(10) 0.0149(8) 0.0105(8) 0.0052(8)
O2 0.0666(13) 0.0501(10) 0.0556(11) 0.0259(9) 0.0121(9) 0.0056(9)
C3 0.0414(10) 0.0380(10) 0.0312(8) 0.0102(7) 0.0037(7) 0.0038(8)
O3 0.0428(8) 0.0483(9) 0.0395(8) 0.0104(7) 0.0004(6) -0.0021(7)
C11 0.0307(8) 0.0330(8) 0.0295(8) 0.0067(6) 0.0060(6) 0.0026(6)
C12 0.0397(10) 0.0341(9) 0.0350(9) 0.0068(7) 0.0106(7) -0.0002(7)
C13 0.0401(10) 0.0412(10) 0.0407(10) 0.0082(8) 0.0103(8) -0.0034(8)
C14 0.0360(9) 0.0465(11) 0.0388(10) 0.0101(8) 0.0105(8) 0.0023(8)
C15 0.0322(8) 0.0409(10) 0.0345(9) 0.0095(7) 0.0077(7) 0.0059(7)
B1 0.0294(8) 0.0286(8) 0.0279(8) 0.0068(6) 0.0063(6) 0.0028(6)
N21 0.0282(7) 0.0300(7) 0.0289(6) 0.0061(5) 0.0043(5) 0.0017(5)
N22 0.0342(8) 0.0301(7) 0.0286(7) 0.0080(5) 0.0025(6) 0.0009(6)
C23 0.0391(9) 0.0359(9) 0.0290(8) 0.0071(7) 0.0002(7) 0.0049(7)
C24 0.0330(9) 0.0461(11) 0.0338(9) 0.0044(8) 0.0002(7) 0.0022(8)
C25 0.0287(8) 0.0413(10) 0.0347(9) 0.0061(7) 0.0027(7) -0.0011(7)
N31 0.0290(7) 0.0292(7) 0.0293(6) 0.0070(5) 0.0058(5) 0.0029(5)
N32 0.0311(7) 0.0382(8) 0.0301(7) 0.0109(6) 0.0078(6) 0.0066(6)
C33 0.0295(8) 0.0424(10) 0.0361(9) 0.0073(7) 0.0060(7) 0.0071(7)
C34 0.0321(9) 0.0333(9) 0.0476(11) 0.0092(8) 0.0049(8) 0.0052(7)
C35 0.0322(8) 0.0287(8) 0.0405(9) 0.0097(7) 0.0045(7) 0.0034(6)
N41 0.0314(7) 0.0294(7) 0.0284(6) 0.0052(5) 0.0057(5) 0.0033(5)
N42 0.0318(7) 0.0283(7) 0.0350(8) 0.0046(6) 0.0079(6) 0.0006(5)
C43 0.0397(10) 0.0288(8) 0.0402(10) 0.0025(7) 0.0058(8) 0.0004(7)
C44 0.0490(11) 0.0305(8) 0.0337(9) 0.0016(7) 0.0039(8) 0.0064(8)
C45 0.0416(10) 0.0332(8) 0.0282(8) 0.0044(6) 0.0047(7) 0.0069(7)

loop_
_atom_type_symbol
_atom_type_description
_atom_type_scat_dispersion_real
_atom_type_scat_dispersion_imag
_atom_type_scat_source
C C 0.0033 0.0016 'International Tables Vol C Tables 4.2.6.8 and 6.1.1.4'
H H 0.0000 0.0000 'International Tables Vol C Tables 4.2.6.8 and 6.1.1.4'
B B 0.0013 0.0007 'International Tables Vol C Tables 4.2.6.8 and 6.1.1.4'
Mn Mn 0.3368 0.7283 'International Tables Vol C Tables 4.2.6.8 and 6.1.1.4'
N N 0.0061 0.0033 'International Tables Vol C Tables 4.2.6.8 and 6.1.1.4'
O O 0.0106 0.0060 'International Tables Vol C Tables 4.2.6.8 and 6.1.1.4'
Zn Zn 0.2839 1.4301 'International Tables Vol C Tables 4.2.6.8 and 6.1.1.4'

loop_
_geom_angle_atom_site_label_1
_geom_angle_atom_site_label_2
_geom_angle_atom_site_label_3
_geom_angle
_geom_angle_site_symmetry_1
_geom_angle_site_symmetry_3
_geom_angle_publ_flag
N42 Zn1 N42 180.0 . 2_665 ?
N42 Zn1 N22 92.29(7) . 2_665 ?
N42 Zn1 N22 87.71(7) 2_665 2_665 ?
N42 Zn1 N22 87.72(7) . . ?
N42 Zn1 N22 92.29(7) 2_665 . ?
N22 Zn1 N22 180.0 2_665 . ?
N42 Zn1 N32 88.20(7) . . ?
N42 Zn1 N32 91.80(7) 2_665 . ?
N22 Zn1 N32 93.33(7) 2_665 . ?
N22 Zn1 N32 86.67(7) . . ?
N42 Zn1 N32 91.80(7) . 2_665 ?
N42 Zn1 N32 88.20(7) 2_665 2_665 ?
N22 Zn1 N32 86.67(7) 2_665 2_665 ?
N22 Zn1 N32 93.33(7) . 2_665 ?
N32 Zn1 N32 180.0 . 2_665 ?
C1 Mn1 C2 90.36(11) . . ?
C1 Mn1 C3 91.96(11) . . ?
C2 Mn1 C3 92.26(11) . . ?
C1 Mn1 C13 124.66(11) . . ?
C2 Mn1 C13 91.03(11) . . ?
C3 Mn1 C13 143.22(9) . . ?
C1 Mn1 C15 94.89(10) . . ?
C2 Mn1 C15 153.36(10) . . ?
C3 Mn1 C15 113.59(9) . . ?
C13 Mn1 C15 64.61(9) . . ?
C1 Mn1 C12 156.97(10) . . ?
C2 Mn1 C12 103.96(10) . . ?
C3 Mn1 C12 105.17(9) . . ?
C13 Mn1 C12 38.91(8) . . ?
C15 Mn1 C12 64.37(8) . . ?
C1 Mn1 C14 93.01(10) . . ?
C2 Mn1 C14 114.87(10) . . ?
C3 Mn1 C14 152.36(9) . . ?
C13 Mn1 C14 38.41(9) . . ?
C15 Mn1 C14 38.87(8) . . ?
C12 Mn1 C14 64.73(9) . . ?
C1 Mn1 C11 127.99(10) . . ?
C2 Mn1 C11 141.48(9) . . ?
C3 Mn1 C11 90.10(8) . . ?
C13 Mn1 C11 65.71(8) . . ?
C15 Mn1 C11 38.80(7) . . ?
C12 Mn1 C11 39.01(8) . . ?
C14 Mn1 C11 65.67(8) . . ?
O1 C1 Mn1 178.6(3) . . ?
O2 C2 Mn1 179.0(2) . . ?
O3 C3 Mn1 178.7(2) . . ?
C15 C11 C12 105.81(17) . . ?
C15 C11 B1 124.64(17) . . ?
C12 C11 B1 128.52(17) . . ?
C15 C11 Mn1 70.03(11) . . ?
C12 C11 Mn1 70.20(11) . . ?
B1 C11 Mn1 133.14(13) . . ?
C13 C12 C11 108.86(19) . . ?
C13 C12 Mn1 70.25(12) . . ?
C11 C12 Mn1 70.79(11) . . ?
C13 C12 H12 125.6 . . ?
C11 C12 H12 125.6 . . ?
Mn1 C12 H12 125.0 . . ?
C14 C13 C12 108.2(2) . . ?
C14 C13 Mn1 71.14(14) . . ?
C12 C13 Mn1 70.84(13) . . ?
C14 C13 H13 125.9 . . ?
C12 C13 H13 125.9 . . ?
Mn1 C13 H13 123.7 . . ?
C13 C14 C15 107.40(19) . . ?
C13 C14 Mn1 70.44(14) . . ?
C15 C14 Mn1 70.25(12) . . ?
C13 C14 H14 126.3 . . ?
C15 C14 H14 126.3 . . ?
Mn1 C14 H14 124.6 . . ?
C11 C15 C14 109.70(19) . . ?
C11 C15 Mn1 71.17(11) . . ?
C14 C15 Mn1 70.88(13) . . ?
C11 C15 H15 125.2 . . ?
C14 C15 H15 125.2 . . ?
Mn1 C15 H15 124.4 . . ?
N31 B1 N41 106.47(15) . . ?
N31 B1 N21 106.64(14) . . ?
N41 B1 N21 106.64(15) . . ?
N31 B1 C11 115.36(15) . . ?
N41 B1 C11 114.04(15) . . ?
N21 B1 C11 107.14(15) . . ?
C25 N21 N22 109.33(16) . . ?
C25 N21 B1 130.53(16) . . ?
N22 N21 B1 120.13(15) . . ?
C23 N22 N21 106.76(17) . . ?
C23 N22 Zn1 134.09(15) . . ?
N21 N22 Zn1 118.84(12) . . ?
N22 C23 C24 110.56(18) . . ?
N22 C23 H23 124.7 . . ?
C24 C23 H23 124.7 . . ?
C25 C24 C23 104.34(18) . . ?
C25 C24 H24 127.8 . . ?
C23 C24 H24 127.8 . . ?
N21 C25 C24 108.99(19) . . ?
N21 C25 H25 125.5 . . ?
C24 C25 H25 125.5 . . ?
C35 N31 N32 109.29(16) . . ?
C35 N31 B1 133.50(16) . . ?
N32 N31 B1 117.17(15) . . ?
C33 N32 N31 106.68(16) . . ?
C33 N32 Zn1 131.55(15) . . ?
N31 N32 Zn1 121.28(12) . . ?
N32 C33 C34 110.86(18) . . ?
N32 C33 H33 124.6 . . ?
C34 C33 H33 124.6 . . ?
C35 C34 C33 104.41(18) . . ?
C35 C34 H34 127.8 . . ?
C33 C34 H34 127.8 . . ?
N31 C35 C34 108.74(18) . . ?
N31 C35 H35 125.6 . . ?
C34 C35 H35 125.6 . . ?
C45 N41 N42 109.12(16) . . ?
C45 N41 B1 133.63(17) . . ?
N42 N41 B1 117.22(14) . . ?
C43 N42 N41 107.12(17) . . ?
C43 N42 Zn1 130.98(15) . . ?
N41 N42 Zn1 121.85(12) . . ?
N42 C43 C44 110.41(19) . . ?
N42 C43 H43 124.8 . . ?
C44 C43 H43 124.8 . . ?
C45 C44 C43 104.71(18) . . ?
C45 C44 H44 127.6 . . ?
C43 C44 H44 127.6 . . ?
N41 C45 C44 108.64(18) . . ?
N41 C45 H45 125.7 . . ?
C44 C45 H45 125.7 . . ?

loop_
_geom_bond_atom_site_label_1
_geom_bond_atom_site_label_2
_geom_bond_distance
_geom_bond_site_symmetry_2
_geom_bond_publ_flag
Zn1 N42 1.9878(17) . ?
Zn1 N42 1.9878(17) 2_665 ?
Zn1 N22 1.9953(17) 2_665 ?
Zn1 N22 1.9953(17) . ?
Zn1 N32 2.0021(17) . ?
Zn1 N32 2.0021(17) 2_665 ?
Mn1 C1 1.800(2) . ?
Mn1 C2 1.802(2) . ?
Mn1 C3 1.805(2) . ?
Mn1 C13 2.145(2) . ?
Mn1 C15 2.145(2) . ?
Mn1 C12 2.153(2) . ?
Mn1 C14 2.154(2) . ?
Mn1 C11 2.1604(19) . ?
C1 O1 1.146(3) . ?
C2 O2 1.148(3) . ?
C3 O3 1.153(3) . ?
C11 C15 1.430(3) . ?
C11 C12 1.440(3) . ?
C11 B1 1.605(3) . ?
C12 C13 1.431(3) . ?
C12 H12 0.9500 . ?
C13 C14 1.414(3) . ?
C13 H13 0.9500 . ?
C14 C15 1.431(3) . ?
C14 H14 0.9500 . ?
C15 H15 0.9500 . ?
B1 N31 1.557(3) . ?
B1 N41 1.567(3) . ?
B1 N21 1.567(3) . ?
N21 C25 1.344(2) . ?
N21 N22 1.371(2) . ?
N22 C23 1.332(2) . ?
C23 C24 1.403(3) . ?
C23 H23 0.9500 . ?
C24 C25 1.383(3) . ?
C24 H24 0.9500 . ?
C25 H25 0.9500 . ?
N31 C35 1.352(2) . ?
N31 N32 1.367(2) . ?
N32 C33 1.335(3) . ?
C33 C34 1.396(3) . ?
C33 H33 0.9500 . ?
C34 C35 1.385(3) . ?
C34 H34 0.9500 . ?
C35 H35 0.9500 . ?
N41 C45 1.356(2) . ?
N41 N42 1.368(2) . ?
N42 C43 1.332(3) . ?
C43 C44 1.402(3) . ?
C43 H43 0.9500 . ?
C44 C45 1.382(3) . ?
C44 H44 0.9500 . ?
C45 H45 0.9500 . ?

loop_
_geom_torsion_atom_site_label_1
_geom_torsion_atom_site_label_2
_geom_torsion_atom_site_label_3
_geom_torsion_atom_site_label_4
_geom_torsion
_geom_torsion_site_symmetry_1
_geom_torsion_site_symmetry_2
_geom_torsion_site_symmetry_3
_geom_torsion_site_symmetry_4
_geom_torsion_publ_flag
C2 Mn1 C1 O1 -80(10) . . . . ?
C3 Mn1 C1 O1 -172(10) . . . . ?
C13 Mn1 C1 O1 12(10) . . . . ?
C15 Mn1 C1 O1 74(10) . . . . ?
C12 Mn1 C1 O1 50(10) . . . . ?
C14 Mn1 C1 O1 35(10) . . . . ?
C11 Mn1 C1 O1 96(10) . . . . ?
C1 Mn1 C2 O2 51(15) . . . . ?
C3 Mn1 C2 O2 143(15) . . . . ?
C13 Mn1 C2 O2 -73(15) . . . . ?
C15 Mn1 C2 O2 -50(16) . . . . ?
C12 Mn1 C2 O2 -111(15) . . . . ?
C14 Mn1 C2 O2 -42(15) . . . . ?
C11 Mn1 C2 O2 -124(15) . . . . ?
C1 Mn1 C3 O3 -100(10) . . . . ?
C2 Mn1 C3 O3 170(10) . . . . ?
C13 Mn1 C3 O3 75(10) . . . . ?
C15 Mn1 C3 O3 -3(10) . . . . ?
C12 Mn1 C3 O3 65(10) . . . . ?
C14 Mn1 C3 O3 1(10) . . . . ?
C11 Mn1 C3 O3 28(10) . . . . ?
C1 Mn1 C11 C15 -36.98(18) . . . . ?
C2 Mn1 C11 C15 136.72(17) . . . . ?
C3 Mn1 C11 C15 -129.53(14) . . . . ?
C13 Mn1 C11 C15 79.08(14) . . . . ?
C12 Mn1 C11 C15 116.03(17) . . . . ?
C14 Mn1 C11 C15 36.76(13) . . . . ?
C1 Mn1 C11 C12 -153.01(15) . . . . ?
C2 Mn1 C11 C12 20.7(2) . . . . ?
C3 Mn1 C11 C12 114.44(13) . . . . ?
C13 Mn1 C11 C12 -36.95(13) . . . . ?
C15 Mn1 C11 C12 -116.03(17) . . . . ?
C14 Mn1 C11 C12 -79.27(13) . . . . ?
C1 Mn1 C11 B1 82.3(2) . . . . ?
C2 Mn1 C11 B1 -104.0(2) . . . . ?
C3 Mn1 C11 B1 -10.30(19) . . . . ?
C13 Mn1 C11 B1 -161.7(2) . . . . ?
C15 Mn1 C11 B1 119.2(2) . . . . ?
C12 Mn1 C11 B1 -124.7(2) . . . . ?
C14 Mn1 C11 B1 156.0(2) . . . . ?
C15 C11 C12 C13 -1.2(2) . . . . ?
B1 C11 C12 C13 -169.85(19) . . . . ?
Mn1 C11 C12 C13 60.18(16) . . . . ?
C15 C11 C12 Mn1 -61.37(14) . . . . ?
B1 C11 C12 Mn1 130.0(2) . . . . ?
C1 Mn1 C12 C13 -53.1(3) . . . . ?
C2 Mn1 C12 C13 73.84(16) . . . . ?
C3 Mn1 C12 C13 170.12(14) . . . . ?
C15 Mn1 C12 C13 -80.63(15) . . . . ?
C14 Mn1 C12 C13 -37.38(14) . . . . ?
C11 Mn1 C12 C13 -119.27(19) . . . . ?
C1 Mn1 C12 C11 66.1(3) . . . . ?
C2 Mn1 C12 C11 -166.89(13) . . . . ?
C3 Mn1 C12 C11 -70.61(13) . . . . ?
C13 Mn1 C12 C11 119.27(19) . . . . ?
C15 Mn1 C12 C11 38.64(11) . . . . ?
C14 Mn1 C12 C11 81.89(13) . . . . ?
C11 C12 C13 C14 1.2(3) . . . . ?
Mn1 C12 C13 C14 61.67(17) . . . . ?
C11 C12 C13 Mn1 -60.52(15) . . . . ?
C1 Mn1 C13 C14 39.72(18) . . . . ?
C2 Mn1 C13 C14 130.86(14) . . . . ?
C3 Mn1 C13 C14 -133.98(16) . . . . ?
C15 Mn1 C13 C14 -37.96(13) . . . . ?
C12 Mn1 C13 C14 -117.92(19) . . . . ?
C11 Mn1 C13 C14 -80.88(14) . . . . ?
C1 Mn1 C13 C12 157.64(14) . . . . ?
C2 Mn1 C13 C12 -111.21(15) . . . . ?
C3 Mn1 C13 C12 -16.1(2) . . . . ?
C15 Mn1 C13 C12 79.97(14) . . . . ?
C14 Mn1 C13 C12 117.92(19) . . . . ?
C11 Mn1 C13 C12 37.04(12) . . . . ?
C12 C13 C14 C15 -0.6(3) . . . . ?
Mn1 C13 C14 C15 60.84(16) . . . . ?
C12 C13 C14 Mn1 -61.48(16) . . . . ?
C1 Mn1 C14 C13 -148.24(15) . . . . ?
C2 Mn1 C14 C13 -56.45(16) . . . . ?
C3 Mn1 C14 C13 111.7(2) . . . . ?
C15 Mn1 C14 C13 117.70(18) . . . . ?
C12 Mn1 C14 C13 37.86(13) . . . . ?
C11 Mn1 C14 C13 81.01(13) . . . . ?
C1 Mn1 C14 C15 94.06(15) . . . . ?
C2 Mn1 C14 C15 -174.15(13) . . . . ?
C3 Mn1 C14 C15 -6.0(3) . . . . ?
C13 Mn1 C14 C15 -117.70(18) . . . . ?
C12 Mn1 C14 C15 -79.84(13) . . . . ?
C11 Mn1 C14 C15 -36.69(12) . . . . ?
C12 C11 C15 C14 0.8(2) . . . . ?
B1 C11 C15 C14 170.03(18) . . . . ?
Mn1 C11 C15 C14 -60.68(15) . . . . ?
C12 C11 C15 Mn1 61.48(14) . . . . ?
B1 C11 C15 Mn1 -129.29(18) . . . . ?
C13 C14 C15 C11 -0.1(3) . . . . ?
Mn1 C14 C15 C11 60.86(15) . . . . ?
C13 C14 C15 Mn1 -60.97(17) . . . . ?
C1 Mn1 C15 C11 151.59(14) . . . . ?
C2 Mn1 C15 C11 -107.8(2) . . . . ?
C3 Mn1 C15 C11 57.30(15) . . . . ?
C13 Mn1 C15 C11 -82.17(13) . . . . ?
C12 Mn1 C15 C11 -38.85(12) . . . . ?
C14 Mn1 C15 C11 -119.68(18) . . . . ?
C1 Mn1 C15 C14 -88.73(15) . . . . ?
C2 Mn1 C15 C14 11.9(3) . . . . ?
C3 Mn1 C15 C14 176.99(14) . . . . ?
C13 Mn1 C15 C14 37.51(13) . . . . ?
C12 Mn1 C15 C14 80.83(14) . . . . ?
C11 Mn1 C15 C14 119.68(18) . . . . ?
C15 C11 B1 N31 164.60(18) . . . . ?
C12 C11 B1 N31 -28.7(3) . . . . ?
Mn1 C11 B1 N31 70.1(2) . . . . ?
C15 C11 B1 N41 40.9(3) . . . . ?
C12 C11 B1 N41 -152.40(19) . . . . ?
Mn1 C11 B1 N41 -53.6(2) . . . . ?
C15 C11 B1 N21 -76.9(2) . . . . ?
C12 C11 B1 N21 89.8(2) . . . . ?
Mn1 C11 B1 N21 -171.37(13) . . . . ?
N31 B1 N21 C25 120.2(2) . . . . ?
N41 B1 N21 C25 -126.4(2) . . . . ?
C11 B1 N21 C25 -3.9(3) . . . . ?
N31 B1 N21 N22 -60.6(2) . . . . ?
N41 B1 N21 N22 52.9(2) . . . . ?
C11 B1 N21 N22 175.34(15) . . . . ?
C25 N21 N22 C23 0.1(2) . . . . ?
B1 N21 N22 C23 -179.27(16) . . . . ?
C25 N21 N22 Zn1 -174.45(14) . . . . ?
B1 N21 N22 Zn1 6.2(2) . . . . ?
N42 Zn1 N22 C23 140.1(2) . . . . ?
N42 Zn1 N22 C23 -39.9(2) 2_665 . . . ?
N22 Zn1 N22 C23 28(7) 2_665 . . . ?
N32 Zn1 N22 C23 -131.5(2) . . . . ?
N32 Zn1 N22 C23 48.5(2) 2_665 . . . ?
N42 Zn1 N22 N21 -47.13(14) . . . . ?
N42 Zn1 N22 N21 132.87(14) 2_665 . . . ?
N22 Zn1 N22 N21 -159(7) 2_665 . . . ?
N32 Zn1 N22 N21 41.20(14) . . . . ?
N32 Zn1 N22 N21 -138.80(14) 2_665 . . . ?
N21 N22 C23 C24 -0.2(2) . . . . ?
Zn1 N22 C23 C24 173.19(16) . . . . ?
N22 C23 C24 C25 0.2(3) . . . . ?
N22 N21 C25 C24 0.0(2) . . . . ?
B1 N21 C25 C24 179.28(19) . . . . ?
C23 C24 C25 N21 -0.1(2) . . . . ?
N41 B1 N31 C35 118.8(2) . . . . ?
N21 B1 N31 C35 -127.7(2) . . . . ?
C11 B1 N31 C35 -8.8(3) . . . . ?
N41 B1 N31 N32 -64.09(19) . . . . ?
N21 B1 N31 N32 49.5(2) . . . . ?
C11 B1 N31 N32 168.31(16) . . . . ?
C35 N31 N32 C33 1.8(2) . . . . ?
B1 N31 N32 C33 -176.00(16) . . . . ?
C35 N31 N32 Zn1 -171.02(13) . . . . ?
B1 N31 N32 Zn1 11.2(2) . . . . ?
N42 Zn1 N32 C33 -134.7(2) . . . . ?
N42 Zn1 N32 C33 45.3(2) 2_665 . . . ?
N22 Zn1 N32 C33 -42.6(2) 2_665 . . . ?
N22 Zn1 N32 C33 137.4(2) . . . . ?
N32 Zn1 N32 C33 -82(27) 2_665 . . . ?
N42 Zn1 N32 N31 36.08(15) . . . . ?
N42 Zn1 N32 N31 -143.92(15) 2_665 . . . ?
N22 Zn1 N32 N31 128.26(15) 2_665 . . . ?
N22 Zn1 N32 N31 -51.74(15) . . . . ?
N32 Zn1 N32 N31 89(27) 2_665 . . . ?
N31 N32 C33 C34 -1.4(2) . . . . ?
Zn1 N32 C33 C34 170.42(16) . . . . ?
N32 C33 C34 C35 0.5(3) . . . . ?
N32 N31 C35 C34 -1.6(2) . . . . ?
B1 N31 C35 C34 175.76(19) . . . . ?
C33 C34 C35 N31 0.7(2) . . . . ?
N31 B1 N41 C45 -122.2(2) . . . . ?
N21 B1 N41 C45 124.2(2) . . . . ?
C11 B1 N41 C45 6.1(3) . . . . ?
N31 B1 N41 N42 55.4(2) . . . . ?
N21 B1 N41 N42 -58.2(2) . . . . ?
C11 B1 N41 N42 -176.26(16) . . . . ?
C45 N41 N42 C43 0.0(2) . . . . ?
B1 N41 N42 C43 -178.12(17) . . . . ?
C45 N41 N42 Zn1 -177.72(14) . . . . ?
B1 N41 N42 Zn1 4.1(2) . . . . ?
N42 Zn1 N42 C43 109(12) 2_665 . . . ?
N22 Zn1 N42 C43 45.2(2) 2_665 . . . ?
N22 Zn1 N42 C43 -134.8(2) . . . . ?
N32 Zn1 N42 C43 138.5(2) . . . . ?
N32 Zn1 N42 C43 -41.5(2) 2_665 . . . ?
N42 Zn1 N42 N41 -74(12) 2_665 . . . ?
N22 Zn1 N42 N41 -137.60(15) 2_665 . . . ?
N22 Zn1 N42 N41 42.40(15) . . . . ?
N32 Zn1 N42 N41 -44.34(15) . . . . ?
N32 Zn1 N42 N41 135.67(15) 2_665 . . . ?
N41 N42 C43 C44 -0.4(2) . . . . ?
Zn1 N42 C43 C44 177.06(15) . . . . ?
N42 C43 C44 C45 0.6(3) . . . . ?
N42 N41 C45 C44 0.4(2) . . . . ?
B1 N41 C45 C44 178.1(2) . . . . ?
C43 C44 C45 N41 -0.6(2) . . . . ?
